data_7209666
loop_
_publ_author_name
'Huang, Fu-Ping'
'Yang, Zu-Mei'
'Yao, Peng-Fei'
'Yu, Qing'
'Tian, Jin-Lei'
'Bian, He-Dong'
'Yan, Shi-Ping'
'Liao, Dai-Zheng'
'Cheng, Peng'

_publ_section_title
;
 Coordination assemblies of the CdII--BDC/bpt mixed-ligand system:
 positional isomeric effect, structural diversification and luminescent
 properties
;
_journal_issue 14
_journal_name_full CrystEngComm
_journal_page_first 2657
_journal_paper_doi 10.1039/c3ce26905a
_journal_volume 15
_journal_year 2013
_chemical_formula_sum 'C24 H16 Cd N5 O6'
_chemical_formula_weight 582.83
_chemical_name_systematic
;
?
;
_space_group_IT_number 2
_symmetry_cell_setting triclinic
_symmetry_space_group_name_Hall '-P 1'
_symmetry_space_group_name_H-M 'P -1'
_atom_sites_solution_hydrogens geom
_atom_sites_solution_primary direct
_atom_sites_solution_secondary difmap
_audit_creation_method SHELXL-97
_cell_angle_alpha 93.48(3)
_cell_angle_beta 97.29(3)
_cell_angle_gamma 100.15(3)
_cell_formula_units_Z 2
_cell_length_a 9.985(2)
_cell_length_b 10.440(2)
_cell_length_c 11.511(2)
_cell_measurement_temperature 293(2)
_cell_volume 1167.4(4)
_computing_structure_refinement 'SHELXL-97 (Sheldrick, 1997)'
_computing_structure_solution 'SHELXS-97 (Sheldrick, 1990)'
_diffrn_ambient_temperature 293(2)
_diffrn_measured_fraction_theta_full 0.976
_diffrn_measured_fraction_theta_max 0.976
_diffrn_radiation_monochromator graphite
_diffrn_radiation_source 'fine-focus sealed tube'
_diffrn_radiation_type MoK\a
_diffrn_radiation_wavelength 0.71073
_diffrn_reflns_av_R_equivalents 0.0183
_diffrn_reflns_av_sigmaI/netI 0.0289
_diffrn_reflns_limit_h_max 12
_diffrn_reflns_limit_h_min -12
_diffrn_reflns_limit_k_max 13
_diffrn_reflns_limit_k_min -13
_diffrn_reflns_limit_l_max 14
_diffrn_reflns_limit_l_min -13
_diffrn_reflns_number 8970
_diffrn_reflns_theta_full 27.48
_diffrn_reflns_theta_max 27.48
_diffrn_reflns_theta_min 3.09
_exptl_absorpt_coefficient_mu 0.987
_exptl_absorpt_correction_T_max 0.7960
_exptl_absorpt_correction_T_min 0.6783
_exptl_absorpt_correction_type multi-scan
_exptl_absorpt_process_details sadabs
_exptl_crystal_colour colorless
_exptl_crystal_density_diffrn 1.658
_exptl_crystal_density_method 'not measured'
_exptl_crystal_description block
_exptl_crystal_F_000 516
_exptl_crystal_size_max 0.44
_exptl_crystal_size_mid 0.32
_exptl_crystal_size_min 0.25
_refine_diff_density_max 0.946
_refine_diff_density_min -0.674
_refine_diff_density_rms 0.180
_refine_ls_extinction_method none
_refine_ls_goodness_of_fit_ref 1.076
_refine_ls_hydrogen_treatment mixed
_refine_ls_matrix_type full
_refine_ls_number_parameters 337
_refine_ls_number_reflns 5217
_refine_ls_number_restraints 0
_refine_ls_restrained_S_all 1.076
_refine_ls_R_factor_all 0.0358
_refine_ls_R_factor_gt 0.0318
_refine_ls_shift/su_max 0.001
_refine_ls_shift/su_mean 0.000
_refine_ls_structure_factor_coef Fsqd
_refine_ls_weighting_details 'calc w=1/[\s^2^(Fo^2^)+(0.0445P)^2^+2.0000P] where P=(Fo^2^+2Fc^2^)/3'
_refine_ls_weighting_scheme calc
_refine_ls_wR_factor_gt 0.0904
_refine_ls_wR_factor_ref 0.0923
_reflns_number_gt 4898
_reflns_number_total 5217
_reflns_threshold_expression >2sigma(I)
_cod_data_source_file c3ce26905a.txt
_cod_data_source_block 2
_cod_depositor_comments
;
The following automatic conversions were performed:

'_geom_bond_publ_flag' value 'Y' changed to 'y' according to
/home/saulius/struct/CIF-dictionaries/cif_core.dic dictionary named
'cif_core.dic' version 2.4.2 from 2011-04-26 (6
times).

'_geom_angle_publ_flag' value 'Y' changed to 'y' according
to /home/saulius/struct/CIF-dictionaries/cif_core.dic dictionary
named 'cif_core.dic' version 2.4.2 from 2011-04-26 (15 times).

Automatic conversion script
Id: cif_fix_values 1891 2012-01-12 08:04:46Z andrius 
;
_cod_original_sg_symbol_H-M p-1
_cod_database_code 7209666

loop_
_symmetry_equiv_pos_as_xyz
'x, y, z'
'-x, -y, -z'

loop_
_atom_site_label
_atom_site_type_symbol
_atom_site_fract_x
_atom_site_fract_y
_atom_site_fract_z
_atom_site_U_iso_or_equiv
_atom_site_adp_type
_atom_site_occupancy
_atom_site_symmetry_multiplicity
_atom_site_calc_flag
_atom_site_refinement_flags
Cd1 Cd 0.53695(2) 0.88262(2) 0.369059(18) 0.02161(8) Uani 1 1 d .
C1 C 0.5424(3) 0.6863(3) 0.2030(3) 0.0260(6) Uani 1 1 d .
C2 C 0.5216(3) 0.5892(3) 0.0983(3) 0.0264(6) Uani 1 1 d .
C3 C 0.6290(4) 0.5749(3) 0.0362(3) 0.0336(7) Uani 1 1 d .
C4 C 0.3921(4) 0.5143(3) 0.0618(3) 0.0324(7) Uani 1 1 d .
C5 C 0.3102(3) 0.8399(3) 0.5645(3) 0.0262(6) Uani 1 1 d .
C6 C 0.2407(3) 0.7077(3) 0.5921(3) 0.0262(6) Uani 1 1 d .
C7 C 0.2200(4) 0.6004(3) 0.5105(3) 0.0300(7) Uani 1 1 d .
H7A H 0.2441 0.6104 0.4357 0.036 Uiso 1 1 calc R
C8 C 0.1632(4) 0.4779(3) 0.5408(3) 0.0323(7) Uani 1 1 d .
H8A H 0.1504 0.4057 0.4863 0.039 Uiso 1 1 calc R
C9 C 0.1256(4) 0.4625(3) 0.6515(3) 0.0328(7) Uani 1 1 d .
C10 C 0.1448(5) 0.5701(4) 0.7329(4) 0.0466(10) Uani 1 1 d .
H10A H 0.1195 0.5603 0.8073 0.056 Uiso 1 1 calc R
C11 C 0.2018(4) 0.6920(4) 0.7027(3) 0.0419(9) Uani 1 1 d .
H11A H 0.2142 0.7642 0.7571 0.050 Uiso 1 1 calc R
C12 C 0.0685(4) 0.3325(4) 0.6896(4) 0.0389(8) Uani 1 1 d .
C13 C 0.2641(4) 0.8582(4) 0.1888(3) 0.0387(8) Uani 1 1 d .
H13A H 0.2389 0.7957 0.2401 0.046 Uiso 1 1 calc R
C14 C 0.1754(4) 0.8619(4) 0.0872(3) 0.0364(8) Uani 1 1 d .
H14A H 0.0930 0.8024 0.0705 0.044 Uiso 1 1 calc R
C15 C 0.2109(3) 0.9557(3) 0.0103(3) 0.0272(6) Uani 1 1 d .
C16 C 0.3335(4) 1.0434(4) 0.0399(3) 0.0352(8) Uani 1 1 d .
H16A H 0.3595 1.1089 -0.0085 0.042 Uiso 1 1 calc R
C17 C 0.4172(4) 1.0314(4) 0.1438(3) 0.0349(8) Uani 1 1 d .
H17A H 0.4999 1.0901 0.1632 0.042 Uiso 1 1 calc R
C18 C 0.1166(3) 0.9548(3) -0.0982(3) 0.0262(6) Uani 1 1 d .
C19 C -0.0466(3) 0.9033(3) -0.2359(3) 0.0257(6) Uani 1 1 d .
C20 C -0.1736(3) 0.8301(3) -0.3044(3) 0.0260(6) Uani 1 1 d .
C21 C -0.2329(3) 0.8743(3) -0.4072(3) 0.0285(7) Uani 1 1 d .
H21A H -0.1904 0.9522 -0.4325 0.034 Uiso 1 1 calc R
C22 C -0.2400(4) 0.7140(4) -0.2681(3) 0.0360(8) Uani 1 1 d .
H22A H -0.2043 0.6827 -0.1991 0.043 Uiso 1 1 calc R
C23 C -0.3580(4) 0.6454(4) -0.3338(3) 0.0398(9) Uani 1 1 d .
H23A H -0.4025 0.5670 -0.3107 0.048 Uiso 1 1 calc R
C24 C -0.4087(4) 0.6950(3) -0.4342(3) 0.0344(8) Uani 1 1 d .
H24A H -0.4881 0.6484 -0.4792 0.041 Uiso 1 1 calc R
N1 N 0.3847(3) 0.9402(3) 0.2167(2) 0.0310(6) Uani 1 1 d .
N2 N 0.0035(3) 0.8671(3) -0.1305(2) 0.0280(6) Uani 1 1 d .
N3 N 0.1335(3) 1.0405(3) -0.1799(2) 0.0301(6) Uani 1 1 d .
N4 N 0.0286(3) 1.0086(3) -0.2700(2) 0.0304(6) Uani 1 1 d .
N5 N -0.3483(3) 0.8085(3) -0.4703(2) 0.0284(6) Uani 1 1 d .
O1 O 0.4599(3) 0.6703(2) 0.2770(2) 0.0321(5) Uani 1 1 d .
O2 O 0.6388(3) 0.7839(2) 0.2125(2) 0.0353(6) Uani 1 1 d .
O3 O 0.3484(3) 0.8527(2) 0.4660(2) 0.0357(6) Uani 1 1 d .
O4 O 0.3262(3) 0.9308(2) 0.6451(2) 0.0416(6) Uani 1 1 d .
O5 O 0.0556(3) 0.2339(2) 0.6084(3) 0.0466(7) Uani 1 1 d .
O6 O 0.0376(4) 0.3181(3) 0.7863(3) 0.0641(10) Uani 1 1 d .
H3A H 0.212(6) 1.106(5) -0.178(5) 0.072(16) Uiso 1 1 d .
H4 H 0.322(4) 0.526(4) 0.103(3) 0.028(9) Uiso 1 1 d .
H3 H 0.712(4) 0.627(4) 0.055(4) 0.040(11) Uiso 1 1 d .

loop_
_atom_site_aniso_label
_atom_site_aniso_U_11
_atom_site_aniso_U_22
_atom_site_aniso_U_33
_atom_site_aniso_U_23
_atom_site_aniso_U_13
_atom_site_aniso_U_12
Cd1 0.02585(12) 0.01928(11) 0.01695(12) 0.00023(7) -0.00136(8) 0.00028(8)
C1 0.0320(16) 0.0214(14) 0.0216(15) -0.0031(11) 0.0009(12) 0.0008(12)
C2 0.0338(17) 0.0218(14) 0.0203(14) -0.0036(11) 0.0019(12) -0.0005(12)
C3 0.0289(17) 0.0324(17) 0.0326(18) -0.0089(14) 0.0026(14) -0.0073(14)
C4 0.0313(17) 0.0319(17) 0.0308(17) -0.0074(14) 0.0069(14) -0.0013(14)
C5 0.0209(14) 0.0236(14) 0.0326(17) 0.0057(12) 0.0013(12) 0.0005(11)
C6 0.0278(16) 0.0217(14) 0.0292(16) 0.0055(12) 0.0075(13) 0.0010(12)
C7 0.0349(17) 0.0257(15) 0.0280(16) 0.0032(13) 0.0065(14) 0.0003(13)
C8 0.0355(18) 0.0242(15) 0.0348(18) 0.0014(13) 0.0061(14) -0.0012(13)
C9 0.0308(17) 0.0275(16) 0.0384(19) 0.0090(14) 0.0061(14) -0.0019(13)
C10 0.068(3) 0.037(2) 0.035(2) 0.0048(16) 0.025(2) -0.0020(19)
C11 0.060(3) 0.0289(17) 0.036(2) -0.0009(15) 0.0213(18) -0.0013(17)
C12 0.0369(19) 0.0320(18) 0.045(2) 0.0130(16) 0.0038(16) -0.0027(15)
C13 0.0311(18) 0.047(2) 0.0351(19) 0.0184(16) -0.0011(15) -0.0008(16)
C14 0.0272(17) 0.0417(19) 0.0357(19) 0.0122(15) -0.0018(14) -0.0050(14)
C15 0.0241(15) 0.0315(16) 0.0262(16) 0.0045(13) 0.0023(12) 0.0056(13)
C16 0.0349(18) 0.0340(18) 0.0325(18) 0.0105(14) 0.0000(15) -0.0041(14)
C17 0.0312(17) 0.0382(18) 0.0309(18) 0.0088(14) -0.0029(14) -0.0022(14)
C18 0.0254(15) 0.0288(15) 0.0246(15) 0.0070(12) 0.0023(12) 0.0047(12)
C19 0.0248(15) 0.0254(15) 0.0253(15) 0.0039(12) -0.0014(12) 0.0036(12)
C20 0.0245(15) 0.0246(15) 0.0270(16) 0.0021(12) 0.0003(12) 0.0018(12)
C21 0.0297(16) 0.0231(15) 0.0302(17) 0.0062(12) -0.0023(13) 0.0018(12)
C22 0.0371(19) 0.0341(18) 0.0334(18) 0.0134(15) -0.0018(15) -0.0015(15)
C23 0.040(2) 0.0310(18) 0.043(2) 0.0126(15) -0.0018(16) -0.0073(15)
C24 0.0298(17) 0.0301(17) 0.0383(19) 0.0044(14) -0.0052(14) -0.0019(13)
N1 0.0285(14) 0.0385(15) 0.0252(14) 0.0077(12) -0.0013(11) 0.0057(12)
N2 0.0275(14) 0.0309(14) 0.0243(13) 0.0082(11) -0.0009(11) 0.0036(11)
N3 0.0286(14) 0.0300(14) 0.0276(14) 0.0080(11) -0.0029(11) -0.0027(11)
N4 0.0294(14) 0.0297(14) 0.0271(14) 0.0062(11) -0.0050(11) -0.0033(11)
N5 0.0298(14) 0.0266(13) 0.0258(14) 0.0043(11) -0.0040(11) 0.0023(11)
O1 0.0415(13) 0.0256(11) 0.0252(12) -0.0041(9) 0.0086(10) -0.0051(10)
O2 0.0368(13) 0.0273(12) 0.0349(13) -0.0106(10) 0.0078(11) -0.0104(10)
O3 0.0366(13) 0.0353(13) 0.0384(14) 0.0133(11) 0.0160(11) 0.0044(10)
O4 0.0541(16) 0.0246(12) 0.0399(15) -0.0006(10) 0.0081(13) -0.0097(11)
O5 0.0632(19) 0.0260(12) 0.0456(16) 0.0097(11) 0.0023(14) -0.0037(12)
O6 0.092(3) 0.0424(17) 0.058(2) 0.0145(15) 0.0357(19) -0.0110(16)

loop_
_atom_type_symbol
_atom_type_description
_atom_type_scat_dispersion_real
_atom_type_scat_dispersion_imag
_atom_type_scat_source
C C 0.0033 0.0016 'International Tables Vol C Tables 4.2.6.8 and 6.1.1.4'
H H 0.0000 0.0000 'International Tables Vol C Tables 4.2.6.8 and 6.1.1.4'
Cd Cd -0.8075 1.2024 'International Tables Vol C Tables 4.2.6.8 and 6.1.1.4'
N N 0.0061 0.0033 'International Tables Vol C Tables 4.2.6.8 and 6.1.1.4'
O O 0.0106 0.0060 'International Tables Vol C Tables 4.2.6.8 and 6.1.1.4'

loop_
_geom_angle_atom_site_label_1
_geom_angle_atom_site_label_2
_geom_angle_atom_site_label_3
_geom_angle
_geom_angle_site_symmetry_1
_geom_angle_site_symmetry_3
_geom_angle_publ_flag
O4 Cd1 O3 126.59(10) 2_676 . y
O4 Cd1 N5 101.11(11) 2_676 1_656 y
O3 Cd1 N5 86.50(10) . 1_656 y
O4 Cd1 N1 87.30(11) 2_676 . y
O3 Cd1 N1 84.09(10) . . y
N5 Cd1 N1 169.98(10) 1_656 . y
O4 Cd1 O1 142.85(9) 2_676 . y
O3 Cd1 O1 88.23(9) . . y
N5 Cd1 O1 92.64(10) 1_656 . y
N1 Cd1 O1 83.66(10) . . y
O4 Cd1 O2 88.83(9) 2_676 . y
O3 Cd1 O2 142.35(9) . . y
N5 Cd1 O2 99.94(10) 1_656 . y
N1 Cd1 O2 85.55(10) . . y
O1 Cd1 O2 54.65(8) . . y
O1 C1 O2 122.0(3) . . ?
O1 C1 C2 118.7(3) . . ?
O2 C1 C2 119.3(3) . . ?
C3 C2 C4 119.7(3) . . ?
C3 C2 C1 121.0(3) . . ?
C4 C2 C1 119.3(3) . . ?
C2 C3 C4 120.4(3) . 2_665 ?
C2 C3 H3 121(3) . . ?
C4 C3 H3 118(3) 2_665 . ?
C2 C4 C3 119.9(3) . 2_665 ?
C2 C4 H4 118(2) . . ?
C3 C4 H4 122(2) 2_665 . ?
O3 C5 O4 124.7(3) . . ?
O3 C5 C6 119.1(3) . . ?
O4 C5 C6 116.3(3) . . ?
C7 C6 C11 119.6(3) . . ?
C7 C6 C5 121.0(3) . . ?
C11 C6 C5 119.4(3) . . ?
C6 C7 C8 119.8(3) . . ?
C6 C7 H7A 120.1 . . ?
C8 C7 H7A 120.1 . . ?
C9 C8 C7 120.4(3) . . ?
C9 C8 H8A 119.8 . . ?
C7 C8 H8A 119.8 . . ?
C8 C9 C10 119.9(3) . . ?
C8 C9 C12 122.4(3) . . ?
C10 C9 C12 117.7(3) . . ?
C11 C10 C9 119.7(3) . . ?
C11 C10 H10A 120.2 . . ?
C9 C10 H10A 120.2 . . ?
C10 C11 C6 120.7(3) . . ?
C10 C11 H11A 119.7 . . ?
C6 C11 H11A 119.7 . . ?
O6 C12 O5 122.7(3) . . ?
O6 C12 C9 122.8(4) . . ?
O5 C12 C9 114.4(3) . . ?
N1 C13 C14 123.1(3) . . ?
N1 C13 H13A 118.5 . . ?
C14 C13 H13A 118.5 . . ?
C13 C14 C15 119.1(3) . . ?
C13 C14 H14A 120.4 . . ?
C15 C14 H14A 120.4 . . ?
C16 C15 C14 118.3(3) . . ?
C16 C15 C18 123.8(3) . . ?
C14 C15 C18 117.9(3) . . ?
C15 C16 C17 118.6(3) . . ?
C15 C16 H16A 120.7 . . ?
C17 C16 H16A 120.7 . . ?
N1 C17 C16 123.3(3) . . ?
N1 C17 H17A 118.4 . . ?
C16 C17 H17A 118.4 . . ?
N2 C18 N3 110.3(3) . . ?
N2 C18 C15 124.3(3) . . ?
N3 C18 C15 125.4(3) . . ?
N4 C19 N2 114.4(3) . . ?
N4 C19 C20 124.1(3) . . ?
N2 C19 C20 121.5(3) . . ?
C22 C20 C21 117.7(3) . . ?
C22 C20 C19 120.7(3) . . ?
C21 C20 C19 121.6(3) . . ?
N5 C21 C20 122.2(3) . . ?
N5 C21 H21A 118.9 . . ?
C20 C21 H21A 118.9 . . ?
C23 C22 C20 120.2(3) . . ?
C23 C22 H22A 119.9 . . ?
C20 C22 H22A 119.9 . . ?
C24 C23 C22 118.4(3) . . ?
C24 C23 H23A 120.8 . . ?
C22 C23 H23A 120.8 . . ?
N5 C24 C23 122.8(3) . . ?
N5 C24 H24A 118.6 . . ?
C23 C24 H24A 118.6 . . ?
C17 N1 C13 117.7(3) . . ?
C17 N1 Cd1 125.4(2) . . ?
C13 N1 Cd1 115.7(2) . . ?
C18 N2 C19 103.2(3) . . ?
C18 N3 N4 109.6(3) . . ?
C18 N3 H3A 124(3) . . ?
N4 N3 H3A 126(3) . . ?
C19 N4 N3 102.6(3) . . ?
C21 N5 C24 118.7(3) . . ?
C21 N5 Cd1 124.5(2) . 1_454 ?
C24 N5 Cd1 116.7(2) . 1_454 ?
C1 O1 Cd1 93.19(18) . . ?
C1 O2 Cd1 89.09(19) . . ?
C5 O3 Cd1 144.0(2) . . ?
C5 O4 Cd1 119.7(2) . 2_676 ?

loop_
_geom_bond_atom_site_label_1
_geom_bond_atom_site_label_2
_geom_bond_distance
_geom_bond_site_symmetry_2
_geom_bond_publ_flag
Cd1 O4 2.201(3) 2_676 y
Cd1 O3 2.293(2) . y
Cd1 N5 2.297(3) 1_656 y
Cd1 N1 2.351(3) . y
Cd1 O1 2.353(2) . y
Cd1 O2 2.440(2) . y
C1 O1 1.257(4) . ?
C1 O2 1.261(4) . ?
C1 C2 1.496(4) . ?
C2 C3 1.386(5) . ?
C2 C4 1.388(5) . ?
C3 C4 1.388(5) 2_665 ?
C3 H3 0.90(4) . ?
C4 C3 1.388(5) 2_665 ?
C4 H4 0.92(4) . ?
C5 O3 1.249(4) . ?
C5 O4 1.260(4) . ?
C5 C6 1.503(4) . ?
C6 C7 1.386(5) . ?
C6 C11 1.389(5) . ?
C7 C8 1.388(5) . ?
C7 H7A 0.9300 . ?
C8 C9 1.385(5) . ?
C8 H8A 0.9300 . ?
C9 C10 1.389(5) . ?
C9 C12 1.491(5) . ?
C10 C11 1.382(5) . ?
C10 H10A 0.9300 . ?
C11 H11A 0.9300 . ?
C12 O6 1.204(5) . ?
C12 O5 1.324(5) . ?
C13 N1 1.338(5) . ?
C13 C14 1.381(5) . ?
C13 H13A 0.9300 . ?
C14 C15 1.390(5) . ?
C14 H14A 0.9300 . ?
C15 C16 1.383(5) . ?
C15 C18 1.464(4) . ?
C16 C17 1.396(5) . ?
C16 H16A 0.9300 . ?
C17 N1 1.331(4) . ?
C17 H17A 0.9300 . ?
C18 N2 1.320(4) . ?
C18 N3 1.343(4) . ?
C19 N4 1.327(4) . ?
C19 N2 1.354(4) . ?
C19 C20 1.465(4) . ?
C20 C22 1.390(5) . ?
C20 C21 1.396(4) . ?
C21 N5 1.333(4) . ?
C21 H21A 0.9300 . ?
C22 C23 1.373(5) . ?
C22 H22A 0.9300 . ?
C23 C24 1.370(5) . ?
C23 H23A 0.9300 . ?
C24 N5 1.346(4) . ?
C24 H24A 0.9300 . ?
N3 N4 1.357(4) . ?
N3 H3A 0.94(6) . ?
N5 Cd1 2.297(3) 1_454 ?
O4 Cd1 2.201(2) 2_676 ?

loop_
_geom_torsion_atom_site_label_1
_geom_torsion_atom_site_label_2
_geom_torsion_atom_site_label_3
_geom_torsion_atom_site_label_4
_geom_torsion
_geom_torsion_site_symmetry_1
_geom_torsion_site_symmetry_4
O1 C1 C2 C3 -158.3(3) . .
O2 C1 C2 C3 24.2(5) . .
O1 C1 C2 C4 22.9(5) . .
O2 C1 C2 C4 -154.6(3) . .
C4 C2 C3 C4 -0.4(6) . 2_665
C1 C2 C3 C4 -179.1(3) . 2_665
C3 C2 C4 C3 0.4(6) . 2_665
C1 C2 C4 C3 179.2(3) . 2_665
O3 C5 C6 C7 0.7(5) . .
O4 C5 C6 C7 -178.9(3) . .
O3 C5 C6 C11 178.0(3) . .
O4 C5 C6 C11 -1.5(5) . .
C11 C6 C7 C8 -1.3(5) . .
C5 C6 C7 C8 176.1(3) . .
C6 C7 C8 C9 0.8(5) . .
C7 C8 C9 C10 -0.1(6) . .
C7 C8 C9 C12 -178.0(3) . .
C8 C9 C10 C11 -0.2(7) . .
C12 C9 C10 C11 177.9(4) . .
C9 C10 C11 C6 -0.4(7) . .
C7 C6 C11 C10 1.1(6) . .
C5 C6 C11 C10 -176.3(4) . .
C8 C9 C12 O6 178.8(4) . .
C10 C9 C12 O6 0.8(6) . .
C8 C9 C12 O5 -0.6(5) . .
C10 C9 C12 O5 -178.6(4) . .
N1 C13 C14 C15 -0.8(6) . .
C13 C14 C15 C16 -1.0(6) . .
C13 C14 C15 C18 178.3(3) . .
C14 C15 C16 C17 1.6(5) . .
C18 C15 C16 C17 -177.7(3) . .
C15 C16 C17 N1 -0.5(6) . .
C16 C15 C18 N2 175.9(3) . .
C14 C15 C18 N2 -3.4(5) . .
C16 C15 C18 N3 -2.7(5) . .
C14 C15 C18 N3 178.0(3) . .
N4 C19 C20 C22 174.0(3) . .
N2 C19 C20 C22 -5.9(5) . .
N4 C19 C20 C21 -6.5(5) . .
N2 C19 C20 C21 173.5(3) . .
C22 C20 C21 N5 -0.6(5) . .
C19 C20 C21 N5 179.9(3) . .
C21 C20 C22 C23 1.3(6) . .
C19 C20 C22 C23 -179.2(4) . .
C20 C22 C23 C24 -0.8(6) . .
C22 C23 C24 N5 -0.6(6) . .
C16 C17 N1 C13 -1.3(6) . .
C16 C17 N1 Cd1 165.6(3) . .
C14 C13 N1 C17 1.9(6) . .
C14 C13 N1 Cd1 -166.2(3) . .
O4 Cd1 N1 C17 17.5(3) 2_676 .
O3 Cd1 N1 C17 144.7(3) . .
N5 Cd1 N1 C17 164.8(5) 1_656 .
O1 Cd1 N1 C17 -126.4(3) . .
O2 Cd1 N1 C17 -71.5(3) . .
O4 Cd1 N1 C13 -175.4(3) 2_676 .
O3 Cd1 N1 C13 -48.2(3) . .
N5 Cd1 N1 C13 -28.1(7) 1_656 .
O1 Cd1 N1 C13 40.7(3) . .
O2 Cd1 N1 C13 95.6(3) . .
N3 C18 N2 C19 0.4(4) . .
C15 C18 N2 C19 -178.4(3) . .
N4 C19 N2 C18 -0.4(4) . .
C20 C19 N2 C18 179.6(3) . .
N2 C18 N3 N4 -0.4(4) . .
C15 C18 N3 N4 178.4(3) . .
N2 C19 N4 N3 0.1(4) . .
C20 C19 N4 N3 -179.8(3) . .
C18 N3 N4 C19 0.1(4) . .
C20 C21 N5 C24 -0.7(5) . .
C20 C21 N5 Cd1 174.3(2) . 1_454
C23 C24 N5 C21 1.3(6) . .
C23 C24 N5 Cd1 -174.1(3) . 1_454
O2 C1 O1 Cd1 10.9(4) . .
C2 C1 O1 Cd1 -166.5(3) . .
O4 Cd1 O1 C1 6.2(3) 2_676 .
O3 Cd1 O1 C1 167.4(2) . .
N5 Cd1 O1 C1 -106.2(2) 1_656 .
N1 Cd1 O1 C1 83.2(2) . .
O2 Cd1 O1 C1 -5.85(19) . .
O1 C1 O2 Cd1 -10.5(3) . .
C2 C1 O2 Cd1 166.9(3) . .
O4 Cd1 O2 C1 -166.9(2) 2_676 .
O3 Cd1 O2 C1 -5.2(3) . .
N5 Cd1 O2 C1 92.0(2) 1_656 .
N1 Cd1 O2 C1 -79.6(2) . .
O1 Cd1 O2 C1 5.82(19) . .
O4 C5 O3 Cd1 72.7(5) . .
C6 C5 O3 Cd1 -106.8(4) . .
O4 Cd1 O3 C5 -81.9(4) 2_676 .
N5 Cd1 O3 C5 19.3(4) 1_656 .
N1 Cd1 O3 C5 -164.1(4) . .
O1 Cd1 O3 C5 112.1(4) . .
O2 Cd1 O3 C5 121.1(4) . .
O3 C5 O4 Cd1 -12.3(5) . 2_676
C6 C5 O4 Cd1 167.3(2) . 2_676
